data_4348757
loop_
_publ_author_name
'Ugale, Bharat'
'Dhankhar, Sandeep Singh'
'Nagaraja, C. M.'

_publ_section_title
;
 Construction of 3-Fold-Interpenetrated Three-Dimensional Metal-Organic
 Frameworks of Nickel(II) for Highly Efficient Capture and Conversion of
 Carbon Dioxide.
;
_journal_issue 19
_journal_name_full 'Inorganic chemistry'
_journal_page_first 9757
_journal_page_last 9766
_journal_paper_doi 10.1021/acs.inorgchem.6b01569
_journal_volume 55
_journal_year 2016
_chemical_formula_moiety 'C18 H20 N2 Ni O8'
_chemical_formula_sum 'C18 H20 N2 Ni O8'
_chemical_formula_weight 451.07
_chemical_name_common Ni-muc-bpaa
_space_group_crystal_system monoclinic
_space_group_IT_number 15
_space_group_name_Hall '-C 2yc'
_space_group_name_H-M_alt 'C 1 2/c 1'
_atom_sites_solution_hydrogens mixed
_audit_creation_method SHELXL-2014
_cell_angle_alpha 90
_cell_angle_beta 101.6930(10)
_cell_angle_gamma 90
_cell_formula_units_Z 8
_cell_length_a 35.4247(12)
_cell_length_b 13.9402(4)
_cell_length_c 9.4516(3)
_cell_measurement_reflns_used 135117
_cell_measurement_temperature 298(2)
_cell_measurement_theta_max 28.4
_cell_measurement_theta_min 2.3
_cell_volume 4570.6(2)
_computing_cell_refinement 'APEX2 (Bruker, 2014); SAINT (Bruker, 2014)'
_computing_data_collection 'APEX2 (Bruker, 2014)'
_computing_data_reduction 'SAINT (Bruker, 2014);XPREP(Sheldrick,2014)'
_computing_molecular_graphics 'Ortep, Pluton, mercury, Olex2'
_computing_structure_refinement 'SHELXL-2014 (Sheldrick, 2014)'
_computing_structure_solution 'SHELXS-2014 (Sheldrick, 2014)'
_diffrn_ambient_temperature 298(2)
_diffrn_detector_area_resol_mean 10.233
_diffrn_measured_fraction_theta_full 1.000
_diffrn_measured_fraction_theta_max 0.997
_diffrn_measurement_device_type 'Bruker D8 Venture PHOTON 100 CMOS'
_diffrn_measurement_method 'phi and omega scan'
_diffrn_radiation_type MoK\a
_diffrn_radiation_wavelength 0.71073
_diffrn_reflns_av_R_equivalents 0.0532
_diffrn_reflns_av_unetI/netI 0.0177
_diffrn_reflns_Laue_measured_fraction_full 1.000
_diffrn_reflns_Laue_measured_fraction_max 0.997
_diffrn_reflns_limit_h_max 47
_diffrn_reflns_limit_h_min -47
_diffrn_reflns_limit_k_max 18
_diffrn_reflns_limit_k_min -18
_diffrn_reflns_limit_l_max 12
_diffrn_reflns_limit_l_min -12
_diffrn_reflns_number 132135
_diffrn_reflns_point_group_measured_fraction_full 1.000
_diffrn_reflns_point_group_measured_fraction_max 0.997
_diffrn_reflns_theta_full 25.242
_diffrn_reflns_theta_max 28.355
_diffrn_reflns_theta_min 2.288
_diffrn_source 'fine-focus sealed tube'
_exptl_absorpt_coefficient_mu 0.891
_exptl_absorpt_correction_T_max 0.7457
_exptl_absorpt_correction_T_min 0.6566
_exptl_absorpt_correction_type multi-scan
_exptl_absorpt_process_details SADABS-2014/2
_exptl_crystal_colour 'light green'
_exptl_crystal_density_diffrn 1.311
_exptl_crystal_density_meas 1.311
_exptl_crystal_density_method 'not measured'
_exptl_crystal_description block
_exptl_crystal_F_000 1872
_exptl_crystal_size_max 0.300
_exptl_crystal_size_mid 0.220
_exptl_crystal_size_min 0.200
_refine_diff_density_max 2.015
_refine_diff_density_min -0.700
_refine_diff_density_rms 0.159
_refine_ls_extinction_method none
_refine_ls_goodness_of_fit_ref 1.069
_refine_ls_hydrogen_treatment constr
_refine_ls_matrix_type full
_refine_ls_number_parameters 264
_refine_ls_number_reflns 5714
_refine_ls_number_restraints 0
_refine_ls_restrained_S_all 1.069
_refine_ls_R_factor_all 0.0783
_refine_ls_R_factor_gt 0.0643
_refine_ls_shift/su_max 0.001
_refine_ls_shift/su_mean 0.000
_refine_ls_structure_factor_coef Fsqd
_refine_ls_weighting_details 'w=1/[\s^2^(Fo^2^)+(0.1494P)^2^+13.3842P] where P=(Fo^2^+2Fc^2^)/3'
_refine_ls_weighting_scheme calc
_refine_ls_wR_factor_gt 0.2209
_refine_ls_wR_factor_ref 0.2346
_reflns_Friedel_coverage 0.000
_reflns_number_gt 4650
_reflns_number_total 5714
_reflns_threshold_expression 'I > 2\s(I)'
_cod_data_source_file ic6b01569_si_002.cif
_cod_data_source_block Compound1Ni
_cod_depositor_comments
;
The following automatic conversions were performed:

data item '_exptl_absorpt_correction_type' value 'Multi-scan' was
changed to 'multi-scan' in accordance with the
/home/saulius/struct/COD-crude-data/automatic-downloads/DataCite-retrospective/ACS/depositions/lib/dictionaries/cif_core.dic
dictionary named 'cif_core.dic' version 2.4.2 last updated on
2011-04-26.

Automatic conversion script
Id: cif_fix_values 6909 2019-04-08 15:41:33Z antanas 
;
_cod_original_sg_symbol_H-M 'C 2/c'
_cod_database_code 4348757
_shelx_space_group_comment
;
The symmetry employed for this shelxl refinement is uniquely defined
by the following loop, which should always be used as a source of
symmetry information in preference to the above space-group names.
They are only intended as comments.
;
_shelx_estimated_absorpt_t_min 0.776
_shelx_estimated_absorpt_t_max 0.842
_shelxl_version_number 2014-3

loop_
_space_group_symop_operation_xyz
'x, y, z'
'-x, y, -z+1/2'
'x+1/2, y+1/2, z'
'-x+1/2, y+1/2, -z+1/2'
'-x, -y, -z'
'x, -y, z-1/2'
'-x+1/2, -y+1/2, -z'
'x+1/2, -y+1/2, z-1/2'

loop_
_atom_site_label
_atom_site_type_symbol
_atom_site_fract_x
_atom_site_fract_y
_atom_site_fract_z
_atom_site_U_iso_or_equiv
_atom_site_adp_type
_atom_site_occupancy
_atom_site_site_symmetry_order
_atom_site_calc_flag
_atom_site_refinement_flags_posn
_atom_site_refinement_flags_adp
Ni1 Ni 0.86393(2) 0.29425(3) 0.16184(5) 0.02976(19) Uani 1 1 d . .
O2W O 0.89827(9) 0.3059(2) 0.3696(3) 0.0448(7) Uani 1 1 d . .
H2WA H 0.8981 0.2529 0.4142 0.067 Uiso 1 1 d R U
H2WB H 0.8893 0.3500 0.4157 0.067 Uiso 1 1 d R U
O1AA O 0.83504(8) 0.1770(2) 0.2159(3) 0.0427(6) Uani 1 1 d . .
O3 O 0.82037(8) 0.3782(2) 0.2147(3) 0.0433(6) Uani 1 1 d . .
O4 O 0.85215(10) 0.4430(2) 0.4204(3) 0.0542(8) Uani 1 1 d . .
O1W O 0.88990(9) 0.4217(2) 0.1049(4) 0.0482(7) Uani 1 1 d . .
H1WA H 0.8999 0.4526 0.1810 0.072 Uiso 1 1 d R U
H1WB H 0.8728 0.4564 0.0521 0.072 Uiso 1 1 d R U
O2AA O 0.86800(11) 0.1406(3) 0.4348(4) 0.0681(10) Uani 1 1 d . .
N2 N 0.83261(9) 0.2833(2) -0.0483(3) 0.0326(6) Uani 1 1 d . .
N1 N 0.90700(10) 0.2070(2) 0.1065(4) 0.0433(8) Uani 1 1 d . .
C15 C 0.77403(11) 0.2457(3) -0.2123(4) 0.0364(7) Uani 1 1 d . .
H15 H 0.7486 0.2249 -0.2265 0.044 Uiso 1 1 calc R U
C5 C 0.78796(12) 0.4901(3) 0.3347(5) 0.0425(9) Uani 1 1 d . .
H5 H 0.7893 0.5275 0.4170 0.051 Uiso 1 1 calc R U
C14 C 0.79092(12) 0.2672(4) -0.3300(4) 0.0478(10) Uani 1 1 d . .
C3 C 0.77756(12) 0.0487(3) 0.2478(5) 0.0427(9) Uani 1 1 d . .
H3 H 0.7762 0.0809 0.1607 0.051 Uiso 1 1 calc R U
C18 C 0.79593(10) 0.2558(3) -0.0747(4) 0.0342(7) Uani 1 1 d . .
H18 H 0.7845 0.2427 0.0034 0.041 Uiso 1 1 calc R U
C2 C 0.80973(13) 0.0599(3) 0.3473(5) 0.0506(10) Uani 1 1 d . .
H2 H 0.8134 0.0220 0.4299 0.061 Uiso 1 1 calc R U
C4 C 0.75560(12) 0.4912(3) 0.2381(5) 0.0419(8) Uani 1 1 d . .
H4 H 0.7538 0.4532 0.1562 0.050 Uiso 1 1 calc R U
C1 C 0.84000(12) 0.1306(3) 0.3314(5) 0.0422(8) Uani 1 1 d . .
C17 C 0.84842(12) 0.3031(4) -0.1618(5) 0.0476(10) Uani 1 1 d . .
H17 H 0.8741 0.3225 -0.1446 0.057 Uiso 1 1 calc R U
C6 C 0.82283(11) 0.4329(3) 0.3218(4) 0.0383(8) Uani 1 1 d . .
C16 C 0.82890(14) 0.2963(4) -0.3018(5) 0.0571(13) Uani 1 1 d . .
H16 H 0.8411 0.3111 -0.3773 0.068 Uiso 1 1 calc R U
C11 C 0.94264(13) 0.2373(4) 0.1119(6) 0.0607(13) Uani 1 1 d . .
H11 H 0.9492 0.2989 0.1458 0.073 Uiso 1 1 calc R U
C7 C 0.89883(15) 0.1180(4) 0.0601(7) 0.0668(15) Uani 1 1 d . .
H7 H 0.8742 0.0946 0.0592 0.080 Uiso 1 1 calc R U
C8 C 0.9245(2) 0.0591(5) 0.0137(10) 0.098(3) Uani 1 1 d . .
H8 H 0.9173 -0.0028 -0.0169 0.117 Uiso 1 1 calc R U
C13 C 0.76840(16) 0.2651(8) -0.4851(6) 0.100(3) Uani 1 1 d . .
H13A H 0.7687 0.3296 -0.5232 0.120 Uiso 1 1 calc R U
H13B H 0.7827 0.2250 -0.5397 0.120 Uiso 1 1 calc R U
C10 C 0.97052(18) 0.1815(6) 0.0695(10) 0.093(2) Uani 1 1 d . .
H10 H 0.9956 0.2043 0.0794 0.111 Uiso 1 1 calc R U
C9 C 0.9609(2) 0.0914(6) 0.0122(11) 0.101(3) Uani 1 1 d . .
C12 C 0.9905(3) 0.0311(8) -0.0557(11) 0.116(3) Uani 1 1 d . .
H12A H 0.9771 -0.0058 -0.1377 0.139 Uiso 1 1 calc R U
H12B H 1.0089 0.0730 -0.0879 0.139 Uiso 1 1 calc R U
O3W O 0.9304(2) 0.5419(6) 0.3251(10) 0.166(3) Uani 1 1 d G .
O4W O 0.9159(4) 0.1554(8) 0.6986(12) 0.320(10) Uani 1 1 d G .

loop_
_atom_site_aniso_label
_atom_site_aniso_U_11
_atom_site_aniso_U_22
_atom_site_aniso_U_33
_atom_site_aniso_U_23
_atom_site_aniso_U_13
_atom_site_aniso_U_12
Ni1 0.0255(3) 0.0328(3) 0.0302(3) -0.00270(15) 0.00372(18) 0.00215(15)
O2W 0.0402(15) 0.0519(16) 0.0378(15) -0.0041(12) -0.0024(12) 0.0046(12)
O1AA 0.0372(14) 0.0469(15) 0.0423(15) 0.0079(12) 0.0042(11) -0.0083(12)
O3 0.0377(14) 0.0484(15) 0.0430(14) -0.0152(12) 0.0064(11) 0.0083(12)
O4 0.0538(18) 0.0528(18) 0.0512(17) -0.0198(14) -0.0002(14) 0.0081(14)
O1W 0.0425(15) 0.0417(15) 0.0561(17) 0.0076(13) 0.0001(13) -0.0025(12)
O2AA 0.061(2) 0.071(2) 0.062(2) 0.0243(18) -0.0133(17) -0.0131(18)
N2 0.0293(14) 0.0402(16) 0.0279(14) -0.0031(11) 0.0051(11) 0.0022(11)
N1 0.0330(16) 0.0466(19) 0.049(2) -0.0067(14) 0.0058(14) 0.0077(13)
C15 0.0346(17) 0.0430(19) 0.0302(16) -0.0032(14) 0.0037(14) -0.0011(15)
C5 0.049(2) 0.0333(18) 0.049(2) -0.0088(16) 0.0205(18) -0.0009(16)
C14 0.039(2) 0.076(3) 0.0272(17) -0.0035(18) 0.0043(15) 0.005(2)
C3 0.044(2) 0.0339(18) 0.053(2) 0.0060(16) 0.0181(17) -0.0004(16)
C18 0.0344(17) 0.0396(18) 0.0288(16) 0.0007(13) 0.0069(13) -0.0014(14)
C2 0.051(2) 0.045(2) 0.056(2) 0.0181(19) 0.0099(19) -0.0011(18)
C4 0.046(2) 0.0309(17) 0.052(2) -0.0063(15) 0.0180(18) 0.0015(15)
C1 0.0373(19) 0.042(2) 0.046(2) 0.0080(16) 0.0042(16) 0.0024(16)
C17 0.0322(19) 0.075(3) 0.037(2) 0.0008(18) 0.0098(16) -0.0019(18)
C6 0.0412(19) 0.0341(17) 0.0409(19) -0.0050(14) 0.0111(15) 0.0006(15)
C16 0.043(2) 0.099(4) 0.031(2) 0.004(2) 0.0138(17) -0.003(2)
C11 0.035(2) 0.068(3) 0.080(4) -0.015(3) 0.013(2) 0.005(2)
C7 0.052(3) 0.049(3) 0.104(4) -0.023(3) 0.026(3) 0.003(2)
C8 0.076(4) 0.065(4) 0.159(8) -0.040(4) 0.043(5) 0.015(3)
C13 0.050(3) 0.221(9) 0.030(2) -0.015(4) 0.006(2) -0.017(4)
C10 0.042(3) 0.104(5) 0.135(7) -0.027(5) 0.027(4) 0.008(3)
C9 0.074(4) 0.087(5) 0.151(8) -0.026(5) 0.043(5) 0.029(4)
C12 0.107(6) 0.131(8) 0.118(7) 0.021(5) 0.043(5) 0.043(5)
O3W 0.147(7) 0.144(6) 0.195(8) -0.034(6) 0.010(6) -0.027(5)
O4W 0.226(13) 0.54(3) 0.152(9) -0.051(14) -0.064(9) 0.123(17)

loop_
_atom_type_symbol
_atom_type_description
_atom_type_scat_dispersion_real
_atom_type_scat_dispersion_imag
_atom_type_scat_source
C C 0.0033 0.0016 'International Tables Vol C Tables 4.2.6.8 and 6.1.1.4'
H H 0.0000 0.0000 'International Tables Vol C Tables 4.2.6.8 and 6.1.1.4'
O O 0.0106 0.0060 'International Tables Vol C Tables 4.2.6.8 and 6.1.1.4'
Ni Ni 0.3393 1.1124 'International Tables Vol C Tables 4.2.6.8 and 6.1.1.4'
N N 0.0061 0.0033 'International Tables Vol C Tables 4.2.6.8 and 6.1.1.4'

loop_
_geom_angle_atom_site_label_1
_geom_angle_atom_site_label_2
_geom_angle_atom_site_label_3
_geom_angle
_geom_angle_site_symmetry_1
_geom_angle_site_symmetry_3
O1AA Ni1 N2 89.03(12) . .
O1AA Ni1 O3 87.48(12) . .
N2 Ni1 O3 89.55(11) . .
O1AA Ni1 O2W 93.01(12) . .
N2 Ni1 O2W 176.93(11) . .
O3 Ni1 O2W 92.83(11) . .
O1AA Ni1 N1 91.45(13) . .
N2 Ni1 N1 89.65(13) . .
O3 Ni1 N1 178.67(13) . .
O2W Ni1 N1 88.01(13) . .
O1AA Ni1 O1W 175.61(12) . .
N2 Ni1 O1W 89.64(12) . .
O3 Ni1 O1W 88.34(12) . .
O2W Ni1 O1W 88.49(12) . .
N1 Ni1 O1W 92.72(13) . .
C1 O1AA Ni1 130.0(3) . .
C6 O3 Ni1 127.0(3) . .
C18 N2 C17 117.5(3) . .
C18 N2 Ni1 120.9(2) . .
C17 N2 Ni1 121.6(3) . .
C11 N1 C7 116.9(4) . .
C11 N1 Ni1 122.9(3) . .
C7 N1 Ni1 120.2(3) . .
C18 C15 C14 118.6(4) . .
C4 C5 C6 124.7(4) . .
C16 C14 C15 117.9(4) . .
C16 C14 C13 119.5(4) . .
C15 C14 C13 122.5(4) . .
C2 C3 C4 126.3(4) . 4_645
N2 C18 C15 123.2(3) . .
C3 C2 C1 122.5(4) . .
C5 C4 C3 123.5(4) . 4_655
O1AA C1 O2AA 124.9(4) . .
O1AA C1 C2 117.1(4) . .
O2AA C1 C2 118.0(4) . .
N2 C17 C16 123.4(4) . .
O4 C6 O3 125.3(4) . .
O4 C6 C5 116.9(3) . .
O3 C6 C5 117.7(4) . .
C17 C16 C14 119.4(4) . .
N1 C11 C10 123.0(6) . .
N1 C7 C8 123.7(5) . .
C7 C8 C9 119.8(6) . .
C13 C13 C14 120.3(7) 7_654 .
C11 C10 C9 119.4(6) . .
C8 C9 C10 117.0(6) . .
C8 C9 C12 122.2(8) . .
C10 C9 C12 120.8(8) . .
C12 C12 C9 106.1(9) 5_755 .

loop_
_geom_bond_atom_site_label_1
_geom_bond_atom_site_label_2
_geom_bond_distance
_geom_bond_site_symmetry_2
Ni1 O1AA 2.047(3) .
Ni1 N2 2.075(3) .
Ni1 O3 2.076(3) .
Ni1 O2W 2.096(3) .
Ni1 N1 2.098(3) .
Ni1 O1W 2.120(3) .
O1AA C1 1.250(5) .
O3 C6 1.257(5) .
O4 C6 1.255(5) .
O2AA C1 1.251(5) .
N2 C18 1.329(5) .
N2 C17 1.336(5) .
N1 C11 1.322(6) .
N1 C7 1.328(6) .
C15 C18 1.380(5) .
C15 C14 1.398(5) .
C5 C4 1.313(6) .
C5 C6 1.495(5) .
C14 C16 1.378(6) .
C14 C13 1.521(6) .
C3 C2 1.332(6) .
C3 C4 1.450(5) 4_645
C2 C1 1.486(6) .
C4 C3 1.450(5) 4_655
C17 C16 1.366(6) .
C11 C10 1.378(8) .
C7 C8 1.361(7) .
C8 C9 1.368(11) .
C13 C13 1.344(12) 7_654
C10 C9 1.383(11) .
C9 C12 1.579(10) .
C12 C12 1.424(17) 5_755
